data_1564125
loop_
_publ_author_name
'Basu Baul, Tushar S.'
'Addepalli, Maheswara Rao'
'Ly\<cka, Antonin'
'van Terwingen, Steven'
'F\'atima C. Guedes da Silva, M.'

_publ_section_title
;
 Synthesis and structural characterization of diorganotin(IV) complexes
 with heteroditopic pyridyl-ONO&#x2032;-ligands
;
_journal_name_full 'Inorganica Chimica Acta'
_journal_page_first 119892
_journal_paper_doi 10.1016/j.ica.2020.119892
_journal_volume 512
_journal_year 2020
_chemical_formula_moiety 'C26 H22 N4 O2 Sn'
_chemical_formula_sum 'C26 H22 N4 O2 Sn'
_chemical_formula_weight 541.16
_space_group_crystal_system triclinic
_space_group_IT_number 2
_space_group_name_Hall '-P 1'
_space_group_name_H-M_alt 'P -1'
_atom_sites_solution_hydrogens geom
_cell_angle_alpha 69.493(4)
_cell_angle_beta 85.518(3)
_cell_angle_gamma 84.733(3)
_cell_formula_units_Z 2
_cell_length_a 9.7287(4)
_cell_length_b 10.4757(5)
_cell_length_c 12.0768(4)
_cell_measurement_reflns_used 3069
_cell_measurement_temperature 298(2)
_cell_measurement_theta_max 26.8730
_cell_measurement_theta_min 4.0750
_cell_volume 1146.55(9)
_computing_cell_refinement 'CrysAlisPro 1.171.39.46e (Rigaku OD, 2018)'
_computing_data_collection 'CrysAlisPro 1.171.39.46e (Rigaku OD, 2018)'
_computing_structure_refinement 'SHELXL-2018/3 (Sheldrick, 2018)'
_computing_structure_solution 'SHELXT 2014/5 (Sheldrick, 2014)'
_diffrn_ambient_temperature 298(2)
_diffrn_measured_fraction_theta_full 0.996
_diffrn_measured_fraction_theta_max 0.846
_diffrn_measurement_device 'four-circle diffractometer'
_diffrn_measurement_device_type 'Xcalibur, Eos, Gemini'
_diffrn_measurement_method '\w scans'
_diffrn_radiation_type MoK\a
_diffrn_radiation_wavelength 0.71073
_diffrn_reflns_av_R_equivalents 0.0266
_diffrn_reflns_av_unetI/netI 0.0426
_diffrn_reflns_Laue_measured_fraction_full 0.996
_diffrn_reflns_Laue_measured_fraction_max 0.846
_diffrn_reflns_limit_h_max 13
_diffrn_reflns_limit_h_min -13
_diffrn_reflns_limit_k_max 11
_diffrn_reflns_limit_k_min -14
_diffrn_reflns_limit_l_max 15
_diffrn_reflns_limit_l_min -15
_diffrn_reflns_number 8058
_diffrn_reflns_point_group_measured_fraction_full 0.996
_diffrn_reflns_point_group_measured_fraction_max 0.846
_diffrn_reflns_theta_full 25.242
_diffrn_reflns_theta_max 28.962
_diffrn_reflns_theta_min 3.190
_diffrn_source 'fine-focus sealed X-ray tube'
_diffrn_source_type 'Enhance (Mo) X-ray Source'
_exptl_absorpt_coefficient_mu 1.145
_exptl_absorpt_correction_T_max 1.00000
_exptl_absorpt_correction_T_min 0.98636
_exptl_absorpt_correction_type multi-scan
_exptl_absorpt_process_details
;
CrysAlisPro 1.171.39.46e (Rigaku Oxford Diffraction, 2018)
Empirical absorption correction using spherical harmonics,
 implemented in SCALE3 ABSPACK scaling algorithm.
;
_exptl_crystal_colour_primary orange
_exptl_crystal_density_diffrn 1.568
_exptl_crystal_description block
_exptl_crystal_F_000 544
_exptl_crystal_size_max 0.250
_exptl_crystal_size_mid 0.230
_exptl_crystal_size_min 0.110
_refine_diff_density_max 0.771
_refine_diff_density_min -0.523
_refine_diff_density_rms 0.078
_refine_ls_extinction_coef .
_refine_ls_extinction_method none
_refine_ls_goodness_of_fit_ref 1.048
_refine_ls_hydrogen_treatment constr
_refine_ls_matrix_type full
_refine_ls_number_parameters 298
_refine_ls_number_reflns 5155
_refine_ls_number_restraints 0
_refine_ls_restrained_S_all 1.048
_refine_ls_R_factor_all 0.0447
_refine_ls_R_factor_gt 0.0360
_refine_ls_shift/su_max 0.002
_refine_ls_shift/su_mean 0.000
_refine_ls_structure_factor_coef Fsqd
_refine_ls_weighting_details 'w=1/[\s^2^(Fo^2^)+(0.0331P)^2^+0.7203P] where P=(Fo^2^+2Fc^2^)/3'
_refine_ls_weighting_scheme calc
_refine_ls_wR_factor_gt 0.0789
_refine_ls_wR_factor_ref 0.0844
_reflns_Friedel_coverage 0.000
_reflns_Friedel_fraction_full .
_reflns_Friedel_fraction_max .
_reflns_number_gt 4496
_reflns_number_total 5155
_reflns_threshold_expression 'I > 2\s(I)'
_cod_data_source_file Compound3.cif
_cod_data_source_block Compound3
_cod_database_code 1564125
_shelx_space_group_comment
;
The symmetry employed for this shelxl refinement is uniquely defined
by the following loop, which should always be used as a source of
symmetry information in preference to the above space-group names.
They are only intended as comments.
;
_shelx_estimated_absorpt_t_min 0.763
_shelx_estimated_absorpt_t_max 0.884

loop_
_space_group_symop_operation_xyz
'x, y, z'
'-x, -y, -z'

loop_
_atom_site_label
_atom_site_type_symbol
_atom_site_fract_x
_atom_site_fract_y
_atom_site_fract_z
_atom_site_U_iso_or_equiv
_atom_site_adp_type
_atom_site_occupancy
_atom_site_site_symmetry_order
_atom_site_calc_flag
_atom_site_refinement_flags_posn
_atom_site_refinement_flags_adp
_atom_site_refinement_flags_occupancy
_atom_site_disorder_assembly
_atom_site_disorder_group
C1 C 0.8173(4) -0.0257(4) 0.5801(3) 0.0485(8) Uani 1 1 d . . . . .
H1A H 0.733738 -0.034581 0.630854 0.058 Uiso 1 1 calc R U . . .
H1B H 0.888271 -0.090944 0.623882 0.058 Uiso 1 1 calc R U . . .
C2 C 0.7901(4) -0.0560(3) 0.4714(3) 0.0490(8) Uani 1 1 d . . . . .
H2A H 0.876759 -0.068596 0.429706 0.059 Uiso 1 1 calc R U . . .
H2B H 0.742090 -0.139142 0.493370 0.059 Uiso 1 1 calc R U . . .
C3 C 0.6270(3) 0.0412(3) 0.3211(3) 0.0416(7) Uani 1 1 d . . . . .
H3 H 0.626792 -0.047575 0.321250 0.050 Uiso 1 1 calc R U . . .
C4 C 0.5401(3) 0.1430(3) 0.2385(3) 0.0377(7) Uani 1 1 d . . . . .
C5 C 0.4603(3) 0.0994(4) 0.1677(3) 0.0453(8) Uani 1 1 d . . . . .
H5 H 0.466191 0.007591 0.175554 0.054 Uiso 1 1 calc R U . . .
C6 C 0.3737(4) 0.1904(4) 0.0872(3) 0.0502(9) Uani 1 1 d . . . . .
C7 C 0.3656(4) 0.3259(5) 0.0758(3) 0.0626(11) Uani 1 1 d . . . . .
H7 H 0.306397 0.387266 0.022033 0.075 Uiso 1 1 calc R U . . .
C8 C 0.4424(4) 0.3726(4) 0.1417(3) 0.0593(10) Uani 1 1 d . . . . .
H8 H 0.435045 0.465065 0.131669 0.071 Uiso 1 1 calc R U . . .
C9 C 0.5324(3) 0.2829(3) 0.2247(3) 0.0402(7) Uani 1 1 d . . . . .
C10 C 0.2061(4) -0.0010(5) -0.0471(3) 0.0553(10) Uani 1 1 d . . . . .
C11 C 0.1165(4) 0.0851(5) -0.1265(3) 0.0590(10) Uani 1 1 d . . . . .
H11 H 0.110601 0.178866 -0.141966 0.071 Uiso 1 1 calc R U . . .
C12 C 0.0342(4) 0.0268(5) -0.1835(3) 0.0641(11) Uani 1 1 d . . . . .
H12 H -0.027978 0.081020 -0.238493 0.077 Uiso 1 1 calc R U . . .
C13 C 0.0475(4) -0.1118(5) -0.1566(4) 0.0655(12) Uani 1 1 d . . . . .
H13 H -0.008957 -0.149895 -0.193634 0.079 Uiso 1 1 calc R U . . .
C14 C 0.2127(4) -0.1375(5) -0.0292(3) 0.0596(10) Uani 1 1 d . . . . .
H14 H 0.276006 -0.194089 0.023438 0.072 Uiso 1 1 calc R U . . .
C15 C 0.5848(3) 0.2854(3) 0.5512(3) 0.0359(6) Uani 1 1 d . . . . .
C16 C 0.6191(4) 0.2569(4) 0.6672(3) 0.0497(8) Uani 1 1 d . . . . .
H16 H 0.707865 0.221581 0.689954 0.060 Uiso 1 1 calc R U . . .
C17 C 0.5217(5) 0.2809(4) 0.7497(3) 0.0593(10) Uani 1 1 d . . . . .
H17 H 0.546050 0.261828 0.827136 0.071 Uiso 1 1 calc R U . . .
C18 C 0.3907(4) 0.3323(4) 0.7181(3) 0.0565(10) Uani 1 1 d . . . . .
H18 H 0.326241 0.348762 0.773375 0.068 Uiso 1 1 calc R U . . .
C19 C 0.3551(4) 0.3593(4) 0.6042(3) 0.0505(9) Uani 1 1 d . . . . .
H19 H 0.265559 0.392700 0.582687 0.061 Uiso 1 1 calc R U . . .
C20 C 0.4513(3) 0.3374(3) 0.5208(3) 0.0440(8) Uani 1 1 d . . . . .
H20 H 0.426072 0.357922 0.443458 0.053 Uiso 1 1 calc R U . . .
C21 C 0.8956(3) 0.3744(3) 0.3350(3) 0.0404(7) Uani 1 1 d . . . . .
C22 C 1.0016(4) 0.3906(4) 0.3977(4) 0.0603(11) Uani 1 1 d . . . . .
H22 H 1.003471 0.344105 0.478884 0.072 Uiso 1 1 calc R U . . .
C23 C 1.1055(5) 0.4765(5) 0.3396(5) 0.0865(17) Uani 1 1 d . . . . .
H23 H 1.176077 0.488163 0.382213 0.104 Uiso 1 1 calc R U . . .
C24 C 1.1041(5) 0.5441(5) 0.2195(5) 0.0789(14) Uani 1 1 d . . . . .
H24 H 1.174351 0.600477 0.180848 0.095 Uiso 1 1 calc R U . . .
C25 C 1.0002(5) 0.5290(5) 0.1566(4) 0.0688(12) Uani 1 1 d . . . . .
H25 H 0.999054 0.575375 0.075382 0.083 Uiso 1 1 calc R U . . .
C26 C 0.8957(4) 0.4436(4) 0.2146(3) 0.0548(9) Uani 1 1 d . . . . .
H26 H 0.825028 0.433207 0.171547 0.066 Uiso 1 1 calc R U . . .
N1 N 0.7052(3) 0.0595(3) 0.3952(2) 0.0391(6) Uani 1 1 d . . . . .
N2 N 0.2851(3) 0.1554(4) 0.0130(3) 0.0565(8) Uani 1 1 d . . . . .
N3 N 0.2984(3) 0.0351(4) 0.0265(3) 0.0550(8) Uani 1 1 d . . . . .
N4 N 0.1352(4) -0.1950(4) -0.0814(3) 0.0671(10) Uani 1 1 d . . . . .
O1 O 0.8604(2) 0.1076(2) 0.5481(2) 0.0472(6) Uani 1 1 d . . . . .
O2 O 0.6047(3) 0.3329(2) 0.2838(2) 0.0472(6) Uani 1 1 d . . . . .
Sn1 Sn 0.73597(2) 0.24680(2) 0.42753(2) 0.03682(8) Uani 1 1 d . . . . .

loop_
_atom_site_aniso_label
_atom_site_aniso_U_11
_atom_site_aniso_U_22
_atom_site_aniso_U_33
_atom_site_aniso_U_23
_atom_site_aniso_U_13
_atom_site_aniso_U_12
C1 0.0424(19) 0.050(2) 0.0419(18) -0.0034(15) -0.0032(15) 0.0034(15)
C2 0.050(2) 0.0356(18) 0.059(2) -0.0120(16) -0.0110(17) -0.0006(15)
C3 0.0429(18) 0.0366(17) 0.0487(18) -0.0175(14) 0.0006(15) -0.0114(14)
C4 0.0366(16) 0.0437(18) 0.0344(15) -0.0144(13) 0.0028(13) -0.0103(13)
C5 0.0449(19) 0.051(2) 0.0447(18) -0.0195(15) 0.0049(15) -0.0194(16)
C6 0.0408(19) 0.073(3) 0.0390(18) -0.0188(17) -0.0048(14) -0.0134(17)
C7 0.065(3) 0.067(3) 0.055(2) -0.0169(19) -0.0261(19) 0.001(2)
C8 0.069(3) 0.049(2) 0.060(2) -0.0156(18) -0.027(2) 0.0029(19)
C9 0.0382(17) 0.0469(19) 0.0373(16) -0.0154(14) -0.0031(13) -0.0070(14)
C10 0.045(2) 0.087(3) 0.0426(19) -0.0305(19) 0.0045(16) -0.023(2)
C11 0.051(2) 0.077(3) 0.054(2) -0.028(2) 0.0056(18) -0.015(2)
C12 0.050(2) 0.096(4) 0.048(2) -0.027(2) -0.0042(18) -0.007(2)
C13 0.059(3) 0.099(4) 0.054(2) -0.041(2) -0.0001(19) -0.029(2)
C14 0.057(2) 0.077(3) 0.049(2) -0.0219(19) -0.0073(18) -0.021(2)
C15 0.0375(16) 0.0301(15) 0.0414(16) -0.0126(13) -0.0038(13) -0.0063(12)
C16 0.0442(19) 0.053(2) 0.053(2) -0.0203(17) -0.0104(16) 0.0034(16)
C17 0.073(3) 0.060(2) 0.046(2) -0.0205(18) -0.0052(19) 0.002(2)
C18 0.061(2) 0.048(2) 0.060(2) -0.0222(18) 0.0129(19) -0.0029(18)
C19 0.0397(18) 0.045(2) 0.064(2) -0.0174(17) -0.0001(16) 0.0012(15)
C20 0.0429(18) 0.0398(18) 0.0495(19) -0.0147(15) -0.0036(15) -0.0046(14)
C21 0.0335(16) 0.0368(17) 0.0538(19) -0.0198(14) -0.0009(14) -0.0019(13)
C22 0.047(2) 0.060(2) 0.063(2) -0.0047(19) -0.0156(18) -0.0111(18)
C23 0.052(3) 0.083(3) 0.106(4) 0.000(3) -0.027(3) -0.024(2)
C24 0.052(3) 0.066(3) 0.100(4) -0.005(3) 0.006(2) -0.018(2)
C25 0.081(3) 0.060(3) 0.058(2) -0.010(2) 0.011(2) -0.018(2)
C26 0.058(2) 0.058(2) 0.053(2) -0.0219(18) -0.0032(18) -0.0100(18)
N1 0.0397(15) 0.0337(14) 0.0429(14) -0.0119(11) -0.0029(11) -0.0017(11)
N2 0.0554(19) 0.063(2) 0.0500(18) -0.0157(16) -0.0048(15) -0.0110(16)
N3 0.0505(18) 0.061(2) 0.0517(18) -0.0149(15) -0.0054(14) -0.0116(15)
N4 0.069(2) 0.083(3) 0.058(2) -0.0282(18) -0.0062(17) -0.027(2)
O1 0.0436(13) 0.0504(14) 0.0498(13) -0.0185(11) -0.0156(11) 0.0021(11)
O2 0.0537(14) 0.0411(13) 0.0514(13) -0.0185(10) -0.0221(11) 0.0006(11)
Sn1 0.03358(12) 0.03748(13) 0.04231(13) -0.01656(9) -0.00653(9) -0.00194(8)

loop_
_atom_type_symbol
_atom_type_description
_atom_type_scat_dispersion_real
_atom_type_scat_dispersion_imag
_atom_type_scat_source
C C 0.0033 0.0016 'International Tables Vol C Tables 4.2.6.8 and 6.1.1.4'
H H 0.0000 0.0000 'International Tables Vol C Tables 4.2.6.8 and 6.1.1.4'
N N 0.0061 0.0033 'International Tables Vol C Tables 4.2.6.8 and 6.1.1.4'
O O 0.0106 0.0060 'International Tables Vol C Tables 4.2.6.8 and 6.1.1.4'
Sn Sn -0.6537 1.4246 'International Tables Vol C Tables 4.2.6.8 and 6.1.1.4'

loop_
_geom_angle_atom_site_label_1
_geom_angle_atom_site_label_2
_geom_angle_atom_site_label_3
_geom_angle
_geom_angle_site_symmetry_1
_geom_angle_site_symmetry_3
O1 C1 C2 110.1(3) . .
O1 C1 H1A 109.6 . .
C2 C1 H1A 109.6 . .
O1 C1 H1B 109.6 . .
C2 C1 H1B 109.6 . .
H1A C1 H1B 108.2 . .
N1 C2 C1 108.2(3) . .
N1 C2 H2A 110.1 . .
C1 C2 H2A 110.1 . .
N1 C2 H2B 110.1 . .
C1 C2 H2B 110.1 . .
H2A C2 H2B 108.4 . .
N1 C3 C4 127.2(3) . .
N1 C3 H3 116.4 . .
C4 C3 H3 116.4 . .
C5 C4 C9 119.0(3) . .
C5 C4 C3 117.7(3) . .
C9 C4 C3 123.3(3) . .
C6 C5 C4 121.2(3) . .
C6 C5 H5 119.4 . .
C4 C5 H5 119.4 . .
C7 C6 C5 119.2(3) . .
C7 C6 N2 115.4(3) . .
C5 C6 N2 125.4(4) . .
C8 C7 C6 121.5(4) . .
C8 C7 H7 119.3 . .
C6 C7 H7 119.3 . .
C7 C8 C9 121.0(4) . .
C7 C8 H8 119.5 . .
C9 C8 H8 119.5 . .
O2 C9 C8 118.6(3) . .
O2 C9 C4 123.3(3) . .
C8 C9 C4 118.1(3) . .
C14 C10 C11 119.0(3) . .
C14 C10 N3 113.6(4) . .
C11 C10 N3 127.4(4) . .
C10 C11 C12 117.4(4) . .
C10 C11 H11 121.3 . .
C12 C11 H11 121.3 . .
C13 C12 C11 118.5(4) . .
C13 C12 H12 120.8 . .
C11 C12 H12 120.8 . .
N4 C13 C12 124.3(4) . .
N4 C13 H13 117.9 . .
C12 C13 H13 117.9 . .
N4 C14 C10 124.6(4) . .
N4 C14 H14 117.7 . .
C10 C14 H14 117.7 . .
C16 C15 C20 118.0(3) . .
C16 C15 Sn1 119.5(2) . .
C20 C15 Sn1 122.5(2) . .
C15 C16 C17 120.5(3) . .
C15 C16 H16 119.8 . .
C17 C16 H16 119.8 . .
C18 C17 C16 120.6(4) . .
C18 C17 H17 119.7 . .
C16 C17 H17 119.7 . .
C17 C18 C19 119.5(4) . .
C17 C18 H18 120.3 . .
C19 C18 H18 120.3 . .
C18 C19 C20 120.6(4) . .
C18 C19 H19 119.7 . .
C20 C19 H19 119.7 . .
C19 C20 C15 120.9(3) . .
C19 C20 H20 119.6 . .
C15 C20 H20 119.6 . .
C26 C21 C22 118.9(3) . .
C26 C21 Sn1 122.2(3) . .
C22 C21 Sn1 119.0(3) . .
C21 C22 C23 120.1(4) . .
C21 C22 H22 120.0 . .
C23 C22 H22 119.9 . .
C24 C23 C22 120.1(4) . .
C24 C23 H23 119.9 . .
C22 C23 H23 119.9 . .
C25 C24 C23 120.3(4) . .
C25 C24 H24 119.8 . .
C23 C24 H24 119.8 . .
C24 C25 C26 119.6(4) . .
C24 C25 H25 120.2 . .
C26 C25 H25 120.2 . .
C21 C26 C25 120.9(4) . .
C21 C26 H26 119.5 . .
C25 C26 H26 119.5 . .
C3 N1 C2 120.0(3) . .
C3 N1 Sn1 129.2(2) . .
C2 N1 Sn1 110.9(2) . .
N3 N2 C6 112.0(3) . .
N2 N3 C10 112.0(3) . .
C13 N4 C14 116.2(4) . .
C1 O1 Sn1 111.86(19) . .
C9 O2 Sn1 134.5(2) . .
O1 Sn1 O2 160.34(9) . .
O1 Sn1 C21 95.71(11) . .
O2 Sn1 C21 91.66(11) . .
O1 Sn1 C15 97.10(11) . .
O2 Sn1 C15 93.07(11) . .
C21 Sn1 C15 126.43(12) . .
O1 Sn1 N1 78.60(10) . .
O2 Sn1 N1 81.99(9) . .
C21 Sn1 N1 121.28(11) . .
C15 Sn1 N1 112.22(10) . .

loop_
_geom_bond_atom_site_label_1
_geom_bond_atom_site_label_2
_geom_bond_distance
_geom_bond_site_symmetry_2
C1 O1 1.407(4) .
C1 C2 1.502(5) .
C1 H1A 0.9700 .
C1 H1B 0.9700 .
C2 N1 1.465(4) .
C2 H2A 0.9700 .
C2 H2B 0.9700 .
C3 N1 1.293(4) .
C3 C4 1.437(5) .
C3 H3 0.9300 .
C4 C5 1.408(4) .
C4 C9 1.412(5) .
C5 C6 1.376(5) .
C5 H5 0.9300 .
C6 C7 1.373(6) .
C6 N2 1.446(4) .
C7 C8 1.365(5) .
C7 H7 0.9300 .
C8 C9 1.407(5) .
C8 H8 0.9300 .
C9 O2 1.299(4) .
C10 C14 1.365(6) .
C10 C11 1.368(6) .
C10 N3 1.471(5) .
C11 C12 1.400(5) .
C11 H11 0.9300 .
C12 C13 1.368(6) .
C12 H12 0.9300 .
C13 N4 1.320(6) .
C13 H13 0.9300 .
C14 N4 1.323(5) .
C14 H14 0.9300 .
C15 C16 1.388(4) .
C15 C20 1.387(4) .
C15 Sn1 2.127(3) .
C16 C17 1.393(5) .
C16 H16 0.9300 .
C17 C18 1.366(6) .
C17 H17 0.9300 .
C18 C19 1.369(5) .
C18 H18 0.9300 .
C19 C20 1.385(5) .
C19 H19 0.9300 .
C20 H20 0.9300 .
C21 C26 1.378(5) .
C21 C22 1.383(5) .
C21 Sn1 2.124(3) .
C22 C23 1.392(5) .
C22 H22 0.9300 .
C23 C24 1.375(7) .
C23 H23 0.9300 .
C24 C25 1.363(6) .
C24 H24 0.9300 .
C25 C26 1.393(5) .
C25 H25 0.9300 .
C26 H26 0.9300 .
N1 Sn1 2.181(3) .
N2 N3 1.208(4) .
O1 Sn1 2.044(2) .
O2 Sn1 2.120(2) .

loop_
_geom_hbond_atom_site_label_D
_geom_hbond_atom_site_label_H
_geom_hbond_atom_site_label_A
_geom_hbond_distance_DH
_geom_hbond_distance_HA
_geom_hbond_distance_DA
_geom_hbond_angle_DHA
_geom_hbond_site_symmetry_A
_geom_hbond_publ_flag
C2 H2A O1 0.97 2.57 3.396(4) 142.8 2_756 yes

loop_
_geom_torsion_atom_site_label_1
_geom_torsion_atom_site_label_2
_geom_torsion_atom_site_label_3
_geom_torsion_atom_site_label_4
_geom_torsion
_geom_torsion_site_symmetry_1
_geom_torsion_site_symmetry_2
_geom_torsion_site_symmetry_3
_geom_torsion_site_symmetry_4
O1 C1 C2 N1 -47.6(4) . . . .
N1 C3 C4 C5 -178.4(3) . . . .
N1 C3 C4 C9 2.2(5) . . . .
C9 C4 C5 C6 -1.1(5) . . . .
C3 C4 C5 C6 179.5(3) . . . .
C4 C5 C6 C7 0.1(5) . . . .
C4 C5 C6 N2 -178.2(3) . . . .
C5 C6 C7 C8 0.7(6) . . . .
N2 C6 C7 C8 179.2(4) . . . .
C6 C7 C8 C9 -0.4(7) . . . .
C7 C8 C9 O2 178.9(4) . . . .
C7 C8 C9 C4 -0.5(6) . . . .
C5 C4 C9 O2 -178.2(3) . . . .
C3 C4 C9 O2 1.2(5) . . . .
C5 C4 C9 C8 1.2(5) . . . .
C3 C4 C9 C8 -179.3(3) . . . .
C14 C10 C11 C12 1.2(5) . . . .
N3 C10 C11 C12 -177.5(3) . . . .
C10 C11 C12 C13 0.2(6) . . . .
C11 C12 C13 N4 -1.3(6) . . . .
C11 C10 C14 N4 -1.8(6) . . . .
N3 C10 C14 N4 177.0(3) . . . .
C20 C15 C16 C17 -0.3(5) . . . .
Sn1 C15 C16 C17 -179.8(3) . . . .
C15 C16 C17 C18 0.3(6) . . . .
C16 C17 C18 C19 0.5(6) . . . .
C17 C18 C19 C20 -1.2(6) . . . .
C18 C19 C20 C15 1.2(5) . . . .
C16 C15 C20 C19 -0.5(5) . . . .
Sn1 C15 C20 C19 179.0(2) . . . .
C26 C21 C22 C23 0.5(6) . . . .
Sn1 C21 C22 C23 -178.3(4) . . . .
C21 C22 C23 C24 -0.8(8) . . . .
C22 C23 C24 C25 0.8(9) . . . .
C23 C24 C25 C26 -0.5(8) . . . .
C22 C21 C26 C25 -0.2(6) . . . .
Sn1 C21 C26 C25 178.6(3) . . . .
C24 C25 C26 C21 0.2(7) . . . .
C4 C3 N1 C2 -178.4(3) . . . .
C4 C3 N1 Sn1 1.0(5) . . . .
C1 C2 N1 C3 -154.8(3) . . . .
C1 C2 N1 Sn1 25.7(3) . . . .
C7 C6 N2 N3 179.3(3) . . . .
C5 C6 N2 N3 -2.3(5) . . . .
C6 N2 N3 C10 178.8(3) . . . .
C14 C10 N3 N2 -176.5(3) . . . .
C11 C10 N3 N2 2.2(5) . . . .
C12 C13 N4 C14 0.8(6) . . . .
C10 C14 N4 C13 0.8(6) . . . .
C2 C1 O1 Sn1 47.5(3) . . . .
C8 C9 O2 Sn1 172.4(3) . . . .
C4 C9 O2 Sn1 -8.2(5) . . . .
